data_1514023
loop_
_publ_author_name
'Ya-Jiun Shiao'
'Pei-Chen Chiang'
'Annamalai Senthilvelan'
'Ming-Tsung Tsai'
'Gene-Hsiang Lee'
'Wen-Sheng Chung'

_publ_section_title
;
 Capping the upper and lower rims of calix[4]arenes by aryl dinitrile
 oxide reactions
;
_journal_issue 47
_journal_name_full 'Tetrahedron Letters'
_journal_page_first 8383
_journal_page_last 8386
_journal_paper_doi 10.1016/j.tetlet.2006.09.070
_journal_volume 47
_journal_year 2006
_chemical_absolute_configuration ad
_chemical_formula_sum 'C42.25 H37 N2 O6.25'
_chemical_formula_weight 672.74
_chemical_name_systematic
; 
 ? 
;
_space_group_IT_number 92
_symmetry_cell_setting tetragonal
_symmetry_space_group_name_Hall 'P 4abw 2nw'
_symmetry_space_group_name_H-M 'P 41 21 2'
_atom_sites_solution_hydrogens geom
_atom_sites_solution_primary direct
_atom_sites_solution_secondary difmap
_audit_creation_method SHELXL-97
_cell_angle_alpha 90.00
_cell_angle_beta 90.00
_cell_angle_gamma 90.00
_cell_formula_units_Z 4
_cell_length_a 9.6377(2)
_cell_length_b 9.6377(2)
_cell_length_c 35.9818(7)
_cell_measurement_reflns_used 5169
_cell_measurement_temperature 150(1)
_cell_measurement_theta_max 21.42
_cell_measurement_theta_min 2.19
_cell_volume 3342.18(12)
_computing_cell_refinement 'Bruker SAINT'
_computing_data_collection 'Bruker SMART'
_computing_data_reduction 'Bruker SAINT'
_computing_molecular_graphics 'Bruker SHELXTL'
_computing_publication_material 'Bruker SHELXTL'
_computing_structure_refinement 'SHELXL-97 (Sheldrick, 1997)'
_computing_structure_solution 'SHELXS-97 (Sheldrick, 1990)'
_diffrn_ambient_temperature 150(1)
_diffrn_measured_fraction_theta_full 1.000
_diffrn_measured_fraction_theta_max 1.000
_diffrn_measurement_device_type 'BRUKER SMART ApexCCD area detector'
_diffrn_measurement_method 'omega scans'
_diffrn_radiation_monochromator graphite
_diffrn_radiation_source 'fine-focus sealed tube'
_diffrn_radiation_type MoK\a
_diffrn_radiation_wavelength 0.71073
_diffrn_reflns_av_R_equivalents 0.0394
_diffrn_reflns_av_sigmaI/netI 0.0261
_diffrn_reflns_limit_h_max 12
_diffrn_reflns_limit_h_min -12
_diffrn_reflns_limit_k_max 12
_diffrn_reflns_limit_k_min -11
_diffrn_reflns_limit_l_max 46
_diffrn_reflns_limit_l_min -45
_diffrn_reflns_number 27298
_diffrn_reflns_theta_full 27.50
_diffrn_reflns_theta_max 27.50
_diffrn_reflns_theta_min 2.19
_exptl_absorpt_coefficient_mu 0.090
_exptl_absorpt_correction_T_max 0.9649
_exptl_absorpt_correction_T_min 0.9480
_exptl_absorpt_correction_type multi-scan
_exptl_crystal_colour light-brown
_exptl_crystal_density_diffrn 1.337
_exptl_crystal_density_method 'not measured'
_exptl_crystal_description block
_exptl_crystal_F_000 1418
_exptl_crystal_size_max 0.60
_exptl_crystal_size_mid 0.60
_exptl_crystal_size_min 0.40
_refine_diff_density_max 0.357
_refine_diff_density_min -0.178
_refine_diff_density_rms 0.046
_refine_ls_abs_structure_details 'Flack H D (1983), Acta Cryst. A39, 876-881'
_refine_ls_abs_structure_Flack 0.5(14)
_refine_ls_extinction_method none
_refine_ls_goodness_of_fit_ref 1.053
_refine_ls_hydrogen_treatment mixed
_refine_ls_matrix_type full
_refine_ls_number_parameters 236
_refine_ls_number_reflns 3849
_refine_ls_number_restraints 0
_refine_ls_restrained_S_all 1.053
_refine_ls_R_factor_all 0.0563
_refine_ls_R_factor_gt 0.0515
_refine_ls_shift/su_max 0.001
_refine_ls_shift/su_mean 0.000
_refine_ls_structure_factor_coef Fsqd
_refine_ls_weighting_details 'calc w=1/[\s^2^(Fo^2^)+(0.0816P)^2^+0.8782P] where P=(Fo^2^+2Fc^2^)/3'
_refine_ls_weighting_scheme calc
_refine_ls_wR_factor_gt 0.1355
_refine_ls_wR_factor_ref 0.1389
_reflns_number_gt 3507
_reflns_number_total 3849
_reflns_threshold_expression >2sigma(I)
_cod_data_source_file 2006-8383.cif
_cod_data_source_block ic9676
_cod_depositor_comments
;
The following automatic conversions were performed:

'_symmetry_cell_setting' value 'Tetragonal' changed to 'tetragonal'
according to the built-in table from CIF Core dictionary named
'cif_core.dic' version 2.4.1 from 2010-06-29.

Automatic conversion script
Id: cif_fix_values 2281 2013-09-26 08:29:07Z andrius 
;
_cod_original_sg_symbol_H-M P4(1)2(1)2
_cod_database_code 1514023

loop_
_symmetry_equiv_pos_as_xyz
'x, y, z'
'-x, -y, z+1/2'
'-y+1/2, x+1/2, z+1/4'
'y+1/2, -x+1/2, z+3/4'
'-x+1/2, y+1/2, -z+1/4'
'x+1/2, -y+1/2, -z+3/4'
'y, x, -z'
'-y, -x, -z+1/2'

loop_
_atom_site_label
_atom_site_type_symbol
_atom_site_fract_x
_atom_site_fract_y
_atom_site_fract_z
_atom_site_U_iso_or_equiv
_atom_site_adp_type
_atom_site_occupancy
_atom_site_symmetry_multiplicity
_atom_site_calc_flag
_atom_site_refinement_flags
O1 O 0.01500(15) 0.30175(16) 0.00804(4) 0.0350(3) Uani 1 1 d .
H1A H 0.054(3) 0.250(3) 0.0244(8) 0.052 Uiso 1 1 d .
O2 O 0.18959(15) 0.14809(15) 0.04886(4) 0.0328(3) Uani 1 1 d .
H2A H 0.230(3) 0.103(3) 0.0325(8) 0.049 Uiso 1 1 d .
O3 O 0.75791(18) 0.4316(2) 0.12359(5) 0.0499(5) Uani 1 1 d .
N1 N 0.7521(2) 0.4455(2) 0.08456(6) 0.0458(5) Uani 1 1 d .
C1 C 0.7012(3) 0.5043(4) 0.00835(8) 0.0664(9) Uani 1 1 d .
H1B H 0.7683 0.4350 0.0138 0.080 Uiso 1 1 calc R
C2 C 0.6351(2) 0.5738(3) 0.03714(7) 0.0410(5) Uani 1 1 d .
C3 C 0.5350(4) 0.6704(3) 0.02811(8) 0.0649(9) Uani 1 1 d .
H3A H 0.4862 0.7165 0.0474 0.078 Uiso 1 1 calc R
C4 C 0.6637(2) 0.5388(3) 0.07612(7) 0.0403(5) Uani 1 1 d .
C5 C 0.5961(3) 0.6052(3) 0.10914(7) 0.0439(6) Uani 1 1 d .
H5A H 0.4938 0.6057 0.1068 0.053 Uiso 1 1 calc R
H5B H 0.6295 0.7013 0.1129 0.053 Uiso 1 1 calc R
C6 C 0.6440(2) 0.5096(3) 0.14013(7) 0.0451(6) Uani 1 1 d .
H6A H 0.6808 0.5670 0.1611 0.054 Uiso 1 1 calc R
C7 C 0.5363(2) 0.4099(3) 0.15515(6) 0.0401(5) Uani 1 1 d .
H7A H 0.5843 0.3371 0.1697 0.048 Uiso 1 1 calc R
H7B H 0.4749 0.4611 0.1724 0.048 Uiso 1 1 calc R
C8 C 0.4473(2) 0.3405(2) 0.12594(5) 0.0314(4) Uani 1 1 d .
C9 C 0.4937(2) 0.2265(2) 0.10593(5) 0.0316(4) Uani 1 1 d .
H9A H 0.5845 0.1921 0.1104 0.038 Uiso 1 1 calc R
C10 C 0.4113(2) 0.1612(2) 0.07949(5) 0.0295(4) Uani 1 1 d .
C11 C 0.2784(2) 0.2132(2) 0.07337(5) 0.0271(4) Uani 1 1 d .
C12 C 0.22866(19) 0.3291(2) 0.09214(5) 0.0272(4) Uani 1 1 d .
C13 C 0.3147(2) 0.3906(2) 0.11840(5) 0.0300(4) Uani 1 1 d .
H13A H 0.2821 0.4695 0.1316 0.036 Uiso 1 1 calc R
C14 C 0.0892(2) 0.3920(2) 0.08253(5) 0.0298(4) Uani 1 1 d .
H14A H 0.0560 0.4484 0.1037 0.036 Uiso 1 1 calc R
H14B H 0.0211 0.3168 0.0782 0.036 Uiso 1 1 calc R
C15 C 0.0983(2) 0.4825(2) 0.04815(6) 0.0310(4) Uani 1 1 d .
C16 C 0.1458(3) 0.6171(2) 0.05147(6) 0.0444(6) Uani 1 1 d .
H16A H 0.1709 0.6517 0.0753 0.053 Uiso 1 1 calc R
C17 C 0.1574(4) 0.7016(3) 0.02102(7) 0.0615(8) Uani 1 1 d .
H17A H 0.1891 0.7943 0.0239 0.074 Uiso 1 1 calc R
C18 C 0.1231(3) 0.6520(3) -0.01402(7) 0.0536(7) Uani 1 1 d .
H18A H 0.1318 0.7115 -0.0349 0.064 Uiso 1 1 calc R
C19 C 0.0767(2) 0.5186(2) -0.01899(6) 0.0351(5) Uani 1 1 d .
C20 C 0.0638(2) 0.4353(2) 0.01261(6) 0.0298(4) Uani 1 1 d .
C21 C 0.4661(2) 0.0381(2) 0.05751(5) 0.0342(5) Uani 1 1 d .
H21A H 0.3912 -0.0315 0.0550 0.041 Uiso 1 1 calc R
H21B H 0.5427 -0.0055 0.0716 0.041 Uiso 1 1 calc R
O4 O -0.0423(12) 0.9577(12) 0.0000 0.085(4) Uiso 0.25 2 d SP
H4A H 0.0346 0.8931 0.0029 0.127 Uiso 0.13 1 d P
C22 C -0.1444(17) 0.8556(17) 0.0000 0.075(5) Uiso 0.25 2 d SP
H22A H -0.1718 0.8759 -0.0251 0.113 Uiso 0.13 1 d P
H22B H -0.1939 0.8971 0.0062 0.113 Uiso 0.25 1 d P

loop_
_atom_site_aniso_label
_atom_site_aniso_U_11
_atom_site_aniso_U_22
_atom_site_aniso_U_33
_atom_site_aniso_U_23
_atom_site_aniso_U_13
_atom_site_aniso_U_12
O1 0.0254(7) 0.0418(8) 0.0377(8) 0.0040(6) -0.0040(6) -0.0055(6)
O2 0.0318(8) 0.0302(7) 0.0366(8) 0.0005(6) -0.0033(6) -0.0033(6)
O3 0.0284(8) 0.0744(12) 0.0470(9) -0.0041(9) -0.0058(7) 0.0030(8)
N1 0.0251(9) 0.0664(14) 0.0457(11) -0.0011(10) -0.0046(8) -0.0019(9)
C1 0.0422(14) 0.097(2) 0.0603(17) -0.0051(16) -0.0037(13) 0.0317(15)
C2 0.0303(11) 0.0421(12) 0.0506(13) -0.0047(10) -0.0013(9) -0.0071(9)
C3 0.100(2) 0.0418(14) 0.0532(15) -0.0040(12) 0.0078(16) 0.0271(15)
C4 0.0265(10) 0.0442(12) 0.0503(13) -0.0059(10) -0.0042(9) -0.0099(9)
C5 0.0417(13) 0.0397(12) 0.0503(14) -0.0128(10) -0.0016(11) -0.0083(10)
C6 0.0363(11) 0.0593(15) 0.0399(12) -0.0156(11) -0.0094(10) -0.0037(11)
C7 0.0361(11) 0.0583(14) 0.0259(10) -0.0044(9) -0.0050(8) 0.0047(11)
C8 0.0295(10) 0.0412(11) 0.0236(9) 0.0029(8) -0.0005(8) 0.0007(8)
C9 0.0265(9) 0.0418(11) 0.0264(9) 0.0063(8) -0.0010(7) 0.0063(8)
C10 0.0321(9) 0.0296(9) 0.0269(9) 0.0083(7) 0.0040(8) 0.0043(8)
C11 0.0279(9) 0.0281(9) 0.0253(9) 0.0065(7) -0.0006(7) -0.0026(7)
C12 0.0233(9) 0.0312(10) 0.0272(9) 0.0049(7) 0.0034(7) 0.0003(7)
C13 0.0317(10) 0.0326(10) 0.0257(9) 0.0014(7) 0.0040(8) 0.0022(8)
C14 0.0229(9) 0.0359(10) 0.0307(9) 0.0018(8) 0.0030(7) 0.0035(8)
C15 0.0276(9) 0.0326(10) 0.0327(10) 0.0029(8) 0.0023(8) 0.0088(8)
C16 0.0684(16) 0.0308(11) 0.0339(11) -0.0035(9) -0.0005(11) 0.0049(11)
C17 0.113(3) 0.0266(11) 0.0449(14) -0.0002(10) 0.0027(15) -0.0053(14)
C18 0.092(2) 0.0323(12) 0.0360(12) 0.0066(10) 0.0017(13) 0.0054(13)
C19 0.0399(11) 0.0340(11) 0.0314(10) 0.0019(8) -0.0003(8) 0.0145(9)
C20 0.0217(9) 0.0333(10) 0.0344(10) 0.0028(8) 0.0003(7) 0.0078(7)
C21 0.0386(11) 0.0322(10) 0.0319(10) 0.0036(8) -0.0046(8) 0.0132(8)

loop_
_atom_type_symbol
_atom_type_description
_atom_type_scat_dispersion_real
_atom_type_scat_dispersion_imag
_atom_type_scat_source
C C 0.0033 0.0016 'International Tables Vol C Tables 4.2.6.8 and 6.1.1.4'
H H 0.0000 0.0000 'International Tables Vol C Tables 4.2.6.8 and 6.1.1.4'
N N 0.0061 0.0033 'International Tables Vol C Tables 4.2.6.8 and 6.1.1.4'
O O 0.0106 0.0060 'International Tables Vol C Tables 4.2.6.8 and 6.1.1.4'

loop_
_geom_angle_atom_site_label_1
_geom_angle_atom_site_label_2
_geom_angle_atom_site_label_3
_geom_angle
_geom_angle_site_symmetry_1
_geom_angle_site_symmetry_3
N1 O3 C6 109.09(17) . .
C4 N1 O3 109.3(2) . .
C3 C1 C2 120.5(3) 7 .
C3 C2 C1 118.1(3) . .
C3 C2 C4 120.8(2) . .
C1 C2 C4 121.0(2) . .
C1 C3 C2 121.4(3) 7 .
N1 C4 C2 121.0(2) . .
N1 C4 C5 113.7(2) . .
C2 C4 C5 125.3(2) . .
C4 C5 C6 101.0(2) . .
O3 C6 C7 109.6(2) . .
O3 C6 C5 104.01(19) . .
C7 C6 C5 116.05(19) . .
C8 C7 C6 114.92(18) . .
C9 C8 C13 118.04(18) . .
C9 C8 C7 121.84(19) . .
C13 C8 C7 120.12(19) . .
C8 C9 C10 121.92(18) . .
C9 C10 C11 118.12(18) . .
C9 C10 C21 120.67(18) . .
C11 C10 C21 121.20(18) . .
O2 C11 C12 117.54(16) . .
O2 C11 C10 120.52(17) . .
C12 C11 C10 121.93(18) . .
C13 C12 C11 117.86(17) . .
C13 C12 C14 120.93(18) . .
C11 C12 C14 121.09(17) . .
C12 C13 C8 122.10(18) . .
C12 C14 C15 111.42(16) . .
C16 C15 C20 117.63(19) . .
C16 C15 C14 119.26(19) . .
C20 C15 C14 123.08(19) . .
C17 C16 C15 121.1(2) . .
C16 C17 C18 120.2(2) . .
C19 C18 C17 121.2(2) . .
C18 C19 C20 117.4(2) . .
C18 C19 C21 120.6(2) . 7
C20 C19 C21 121.9(2) . 7
O1 C20 C19 117.97(18) . .
O1 C20 C15 119.56(18) . .
C19 C20 C15 122.5(2) . .
C10 C21 C19 113.46(17) . 7

loop_
_geom_bond_atom_site_label_1
_geom_bond_atom_site_label_2
_geom_bond_distance
_geom_bond_site_symmetry_2
O1 C20 1.381(3) .
O2 C11 1.380(2) .
O3 N1 1.412(3) .
O3 C6 1.458(3) .
N1 C4 1.275(3) .
C1 C3 1.377(4) 7
C1 C2 1.389(4) .
C2 C3 1.379(4) .
C2 C4 1.469(3) .
C3 C1 1.377(4) 7
C4 C5 1.499(3) .
C5 C6 1.518(4) .
C6 C7 1.514(4) .
C7 C8 1.513(3) .
C8 C9 1.388(3) .
C8 C13 1.392(3) .
C9 C10 1.390(3) .
C10 C11 1.393(3) .
C10 C21 1.521(3) .
C11 C12 1.390(3) .
C12 C13 1.390(3) .
C12 C14 1.515(3) .
C14 C15 1.516(3) .
C15 C16 1.381(3) .
C15 C20 1.397(3) .
C16 C17 1.369(3) .
C17 C18 1.388(4) .
C18 C19 1.373(4) .
C19 C20 1.397(3) .
C19 C21 1.521(3) 7
C21 C19 1.521(3) 7
O4 C22 1.39(3) .
